data_4512376
loop_
_publ_author_name
'Liu, Hong-liang'
'Xie, Yi-Fei'
'Pan, Zhi-gang'
'Famulari, Antonino'
'Guo, Fang'
'Zhou, Zhongfu'
'Mart\'i-Rujas, Javier'

_publ_section_title
;
 Cyclic Interconversion among Molecular Salts via Neat Grinding and
 Related Photoluminescence Properties
;
_journal_issue 12
_journal_name_full 'Crystal Growth &amp; Design'
_journal_page_first 6528
_journal_paper_doi 10.1021/cg5014329
_journal_volume 14
_journal_year 2014
_chemical_formula_sum 'C33 H34 N4 O6 S'
_chemical_formula_weight 614.70
_chemical_name_systematic
; 
 ? 
;
_space_group_IT_number 14
_symmetry_cell_setting monoclinic
_symmetry_space_group_name_Hall '-P 2ybc'
_symmetry_space_group_name_H-M 'P 1 21/c 1'
_atom_sites_solution_hydrogens geom
_atom_sites_solution_primary direct
_atom_sites_solution_secondary difmap
_audit_creation_method SHELXL-97
_cell_angle_alpha 90.00
_cell_angle_beta 102.745(11)
_cell_angle_gamma 90.00
_cell_formula_units_Z 4
_cell_length_a 13.692(13)
_cell_length_b 10.075(10)
_cell_length_c 22.69(2)
_cell_measurement_reflns_used 5750
_cell_measurement_temperature 293(2)
_cell_measurement_theta_max 27.34
_cell_measurement_theta_min 2.53
_cell_volume 3053(5)
_computing_cell_refinement 'Bruker XSCANS'
_computing_data_collection 'Bruker XSCANS'
_computing_data_reduction 'Bruker SHELXTL'
_computing_molecular_graphics 'XP in SHELXTL (Sheldrick, 2008)'
_computing_publication_material 'SHELXTL (Sheldrick, 2008)'
_computing_structure_refinement 'SHELXTL (Sheldrick, 2008)'
_computing_structure_solution 'SHELXTL (Sheldrick, 2008)'
_diffrn_ambient_temperature 293(2)
_diffrn_measured_fraction_theta_full 0.986
_diffrn_measured_fraction_theta_max 0.986
_diffrn_measurement_device_type 'Bruker P4'
_diffrn_measurement_method '\w scans'
_diffrn_radiation_monochromator graphite
_diffrn_radiation_source 'sealed tube'
_diffrn_radiation_type MoK\a
_diffrn_radiation_wavelength 0.71073
_diffrn_reflns_av_R_equivalents 0.0230
_diffrn_reflns_av_sigmaI/netI 0.0276
_diffrn_reflns_limit_h_max 17
_diffrn_reflns_limit_h_min -17
_diffrn_reflns_limit_k_max 13
_diffrn_reflns_limit_k_min -12
_diffrn_reflns_limit_l_max 21
_diffrn_reflns_limit_l_min -29
_diffrn_reflns_number 18405
_diffrn_reflns_theta_full 27.54
_diffrn_reflns_theta_max 27.54
_diffrn_reflns_theta_min 2.12
_diffrn_standards_decay_% 0
_diffrn_standards_interval_count 240
_diffrn_standards_interval_time '60 min'
_diffrn_standards_number 2
_exptl_absorpt_coefficient_mu 0.158
_exptl_absorpt_correction_T_max 1.00
_exptl_absorpt_correction_T_min 0.89
_exptl_absorpt_correction_type multi-scan
_exptl_absorpt_process_details 'SADABS (Sheldrick, 2004)'
_exptl_crystal_colour colorless
_exptl_crystal_density_diffrn 1.338
_exptl_crystal_density_method 'not measured'
_exptl_crystal_description block
_exptl_crystal_F_000 1296
_exptl_crystal_size_max 0.280
_exptl_crystal_size_mid 0.250
_exptl_crystal_size_min 0.120
_refine_diff_density_max 0.189
_refine_diff_density_min -0.430
_refine_diff_density_rms 0.042
_refine_ls_extinction_method none
_refine_ls_goodness_of_fit_ref 1.030
_refine_ls_hydrogen_treatment mixed
_refine_ls_matrix_type full
_refine_ls_number_parameters 407
_refine_ls_number_reflns 6936
_refine_ls_number_restraints 0
_refine_ls_restrained_S_all 1.030
_refine_ls_R_factor_all 0.0567
_refine_ls_R_factor_gt 0.0409
_refine_ls_shift/su_max 0.000
_refine_ls_shift/su_mean 0.000
_refine_ls_structure_factor_coef Fsqd
_refine_ls_weighting_details 'calc w=1/[\s^2^(Fo^2^)+(0.0572P)^2^+0.4728P] where P=(Fo^2^+2Fc^2^)/3'
_refine_ls_weighting_scheme calc
_refine_ls_wR_factor_gt 0.1050
_refine_ls_wR_factor_ref 0.1151
_reflns_number_gt 5261
_reflns_number_total 6936
_reflns_threshold_expression >2sigma(I)
_cod_data_source_file cg5014329_si_004.cif
_cod_data_source_block gf6
_cod_depositor_comments
;
The following automatic conversions were performed:

'_symmetry_cell_setting' value 'Monoclinic' changed to 'monoclinic'
according to
/home/saulius/struct/COD-crude-data--automatic-downloads/rss-feeds/ACS/lib/dictionaries/cif_core.dic
dictionary named 'cif_core.dic' version 2.4.2 from 2011-04-26.

Automatic conversion script
Id: cif_fix_values 2935 2014-11-11 08:27:57Z andrius 

 Adding full bibliography for 4512374--4512376.cif.
;
_cod_original_cell_volume 3052(5)
_cod_original_sg_symbol_H-M P21/c
_cod_database_code 4512376

loop_
_symmetry_equiv_pos_as_xyz
'x, y, z'
'-x, y+1/2, -z+1/2'
'-x, -y, -z'
'x, -y-1/2, z-1/2'

loop_
_atom_site_label
_atom_site_type_symbol
_atom_site_fract_x
_atom_site_fract_y
_atom_site_fract_z
_atom_site_U_iso_or_equiv
_atom_site_adp_type
_atom_site_occupancy
_atom_site_symmetry_multiplicity
_atom_site_calc_flag
_atom_site_refinement_flags
S1 S 0.00794(3) 0.41255(4) 0.196995(16) 0.04074(12) Uani 1 1 d .
O1 O -0.11909(9) -0.00128(11) 0.01289(5) 0.0499(3) Uani 1 1 d .
H1A H -0.1160 0.0267 -0.0206 0.075 Uiso 1 1 calc R
O2 O -0.08214(9) 0.15510(12) -0.06483(5) 0.0499(3) Uani 1 1 d .
O3 O -0.00131(9) 0.34466(12) -0.03798(5) 0.0550(3) Uani 1 1 d .
O4 O 0.02010(9) 0.35276(12) 0.25649(5) 0.0506(3) Uani 1 1 d .
O5 O 0.09882(10) 0.47700(13) 0.18936(6) 0.0671(4) Uani 1 1 d .
O6 O -0.07834(11) 0.49946(13) 0.18326(6) 0.0696(4) Uani 1 1 d .
C1 C -0.01691(11) 0.28194(14) 0.14357(6) 0.0346(3) Uani 1 1 d .
C2 C -0.01040(10) 0.30566(14) 0.08419(6) 0.0328(3) Uani 1 1 d .
H2A H 0.0158 0.3857 0.0743 0.039 Uiso 1 1 calc R
C3 C -0.04259(10) 0.21114(14) 0.03942(6) 0.0324(3) Uani 1 1 d .
C4 C -0.08164(11) 0.09074(14) 0.05527(7) 0.0371(3) Uani 1 1 d .
C5 C -0.08257(13) 0.06443(16) 0.11565(7) 0.0477(4) Uani 1 1 d .
H5B H -0.1043 -0.0177 0.1264 0.057 Uiso 1 1 calc R
C6 C -0.05155(13) 0.15958(16) 0.15917(7) 0.0454(4) Uani 1 1 d .
H6B H -0.0537 0.1423 0.1991 0.055 Uiso 1 1 calc R
C7 C -0.04007(11) 0.24043(16) -0.02525(7) 0.0389(3) Uani 1 1 d .
N1 N -0.82944(10) 0.07797(15) -0.56449(7) 0.0520(4) Uani 1 1 d .
N2 N -0.21852(14) -0.2405(2) -0.30493(12) 0.1039(8) Uani 1 1 d .
N3 N -0.11335(10) 0.24522(14) -0.17863(6) 0.0458(3) Uani 1 1 d .
N4 N -0.71605(11) 0.30991(15) -0.51724(6) 0.0510(4) Uani 1 1 d .
C8 C -0.77661(10) -0.03656(16) -0.53274(7) 0.0429(4) Uani 1 1 d .
C9 C -0.73552(11) -0.12991(17) -0.56445(8) 0.0461(4) Uani 1 1 d .
H9A H -0.7418 -0.1215 -0.6059 0.055 Uiso 1 1 calc R
C10 C -0.68468(12) -0.23650(17) -0.53337(8) 0.0501(4) Uani 1 1 d .
H10A H -0.6567 -0.2997 -0.5546 0.060 Uiso 1 1 calc R
C11 C -0.67433(12) -0.25156(18) -0.47152(8) 0.0509(4) Uani 1 1 d .
C12 C -0.71859(13) -0.1565(2) -0.44133(8) 0.0554(5) Uani 1 1 d .
H12A H -0.7137 -0.1653 -0.4000 0.067 Uiso 1 1 calc R
C13 C -0.76942(12) -0.04966(19) -0.47125(8) 0.0512(4) Uani 1 1 d .
H13A H -0.7986 0.0129 -0.4504 0.061 Uiso 1 1 calc R
C14 C -0.61588(15) -0.36507(19) -0.43735(10) 0.0684(6) Uani 1 1 d .
H14A H -0.6115 -0.4356 -0.4657 0.082 Uiso 1 1 calc R
H14B H -0.6528 -0.3993 -0.4087 0.082 Uiso 1 1 calc R
C15 C -0.51041(13) -0.33004(16) -0.40319(8) 0.0487(4) Uani 1 1 d .
C16 C -0.47763(13) -0.20079(17) -0.39091(8) 0.0523(4) Uani 1 1 d .
H16A H -0.5212 -0.1312 -0.4049 0.063 Uiso 1 1 calc R
C17 C -0.38188(13) -0.17213(18) -0.35838(8) 0.0545(4) Uani 1 1 d .
H17A H -0.3627 -0.0840 -0.3510 0.065 Uiso 1 1 calc R
C18 C -0.31418(13) -0.2722(2) -0.33670(8) 0.0562(5) Uani 1 1 d .
C19 C -0.34601(14) -0.4024(2) -0.34948(9) 0.0605(5) Uani 1 1 d .
H19A H -0.3020 -0.4719 -0.3361 0.073 Uiso 1 1 calc R
C20 C -0.44161(14) -0.42981(17) -0.38156(8) 0.0549(4) Uani 1 1 d .
H20A H -0.4607 -0.5179 -0.3890 0.066 Uiso 1 1 calc R
C21 C -0.21683(12) 0.21045(16) -0.20652(6) 0.0402(3) Uani 1 1 d .
C22 C -0.24897(14) 0.08228(17) -0.20326(8) 0.0556(5) Uani 1 1 d .
H22A H -0.2049 0.0173 -0.1842 0.067 Uiso 1 1 calc R
C23 C -0.34796(14) 0.05059(18) -0.22863(8) 0.0584(5) Uani 1 1 d .
H23A H -0.3695 -0.0363 -0.2259 0.070 Uiso 1 1 calc R
C24 C -0.41538(12) 0.14387(16) -0.25771(7) 0.0440(4) Uani 1 1 d .
C25 C -0.38024(13) 0.27211(17) -0.26066(8) 0.0514(4) Uani 1 1 d .
H25A H -0.4237 0.3371 -0.2804 0.062 Uiso 1 1 calc R
C26 C -0.28218(13) 0.30588(17) -0.23507(8) 0.0504(4) Uani 1 1 d .
H26A H -0.2605 0.3929 -0.2372 0.060 Uiso 1 1 calc R
C27 C -0.52370(13) 0.1076(2) -0.28279(8) 0.0572(5) Uani 1 1 d .
H27A H -0.5621 0.1334 -0.2535 0.069 Uiso 1 1 calc R
H27B H -0.5282 0.0118 -0.2868 0.069 Uiso 1 1 calc R
C28 C -0.57306(12) 0.16869(16) -0.34352(7) 0.0432(4) Uani 1 1 d .
C29 C -0.66816(13) 0.22330(17) -0.35401(8) 0.0479(4) Uani 1 1 d .
H29A H -0.7017 0.2267 -0.3226 0.058 Uiso 1 1 calc R
C30 C -0.71476(12) 0.27311(17) -0.41035(8) 0.0481(4) Uani 1 1 d .
H30A H -0.7786 0.3095 -0.4160 0.058 Uiso 1 1 calc R
C31 C -0.66677(11) 0.26885(15) -0.45812(7) 0.0407(3) Uani 1 1 d .
C32 C -0.57112(12) 0.21571(16) -0.44813(7) 0.0445(4) Uani 1 1 d .
H32A H -0.5374 0.2129 -0.4795 0.053 Uiso 1 1 calc R
C33 C -0.52547(11) 0.16667(16) -0.39155(7) 0.0460(4) Uani 1 1 d .
H33A H -0.4612 0.1315 -0.3857 0.055 Uiso 1 1 calc R
H1N3 H -0.1022 0.3386 -0.1793 0.062(6) Uiso 1 1 d R
H2N3 H -0.0704 0.2049 -0.1995 0.068(6) Uiso 1 1 d R
H3N3 H -0.1005 0.2176 -0.1429 0.056(5) Uiso 1 1 d R
H1N4 H -0.7649 0.3754 -0.5179 0.063(6) Uiso 1 1 d R
H2N4 H -0.6679 0.3364 -0.5380 0.101(8) Uiso 1 1 d R
H1N1 H -0.7926 0.1545 -0.5585 0.066(6) Uiso 1 1 d R
H2N1 H -0.8497 0.0640 -0.6052 0.070(6) Uiso 1 1 d R
H3N1 H -0.8833 0.0941 -0.5501 0.083(7) Uiso 1 1 d R
H1N2 H -0.1963 -0.1462 -0.3007 0.112(9) Uiso 1 1 d R
H2N2 H -0.1743 -0.3031 -0.2871 0.105(9) Uiso 1 1 d R

loop_
_atom_site_aniso_label
_atom_site_aniso_U_11
_atom_site_aniso_U_22
_atom_site_aniso_U_33
_atom_site_aniso_U_23
_atom_site_aniso_U_13
_atom_site_aniso_U_12
S1 0.0513(2) 0.0387(2) 0.0294(2) -0.00344(15) 0.00274(16) -0.00076(16)
O1 0.0643(7) 0.0425(6) 0.0407(6) -0.0080(5) 0.0071(5) -0.0131(5)
O2 0.0647(7) 0.0531(7) 0.0289(6) -0.0048(5) 0.0038(5) 0.0020(6)
O3 0.0671(8) 0.0589(8) 0.0439(7) 0.0072(6) 0.0232(6) -0.0106(6)
O4 0.0634(7) 0.0574(7) 0.0287(6) -0.0007(5) 0.0056(5) 0.0005(6)
O5 0.0810(9) 0.0620(8) 0.0606(8) -0.0147(7) 0.0208(7) -0.0326(7)
O6 0.0869(9) 0.0610(8) 0.0504(8) -0.0145(6) -0.0075(7) 0.0313(7)
C1 0.0392(7) 0.0336(7) 0.0295(7) -0.0006(6) 0.0046(6) -0.0003(6)
C2 0.0326(7) 0.0333(7) 0.0324(7) 0.0008(6) 0.0068(6) -0.0017(6)
C3 0.0310(7) 0.0358(7) 0.0303(7) 0.0010(6) 0.0064(5) 0.0017(6)
C4 0.0408(8) 0.0332(8) 0.0364(8) -0.0032(6) 0.0064(6) -0.0014(6)
C5 0.0662(10) 0.0352(8) 0.0424(9) 0.0044(7) 0.0136(8) -0.0107(7)
C6 0.0651(10) 0.0418(9) 0.0306(8) 0.0036(6) 0.0130(7) -0.0034(7)
C7 0.0395(8) 0.0445(9) 0.0331(8) 0.0002(6) 0.0088(6) 0.0052(7)
N1 0.0392(7) 0.0548(9) 0.0571(10) -0.0081(7) 0.0002(6) 0.0027(7)
N2 0.0522(10) 0.0989(17) 0.141(2) 0.0376(15) -0.0200(12) -0.0011(11)
N3 0.0514(8) 0.0546(9) 0.0295(7) -0.0004(6) 0.0050(6) -0.0051(6)
N4 0.0511(8) 0.0508(8) 0.0472(8) 0.0026(7) 0.0026(7) 0.0065(7)
C8 0.0292(7) 0.0486(9) 0.0485(9) -0.0056(7) 0.0038(6) -0.0049(6)
C9 0.0368(8) 0.0555(10) 0.0456(9) -0.0054(8) 0.0081(7) -0.0035(7)
C10 0.0376(8) 0.0500(10) 0.0620(11) -0.0080(8) 0.0096(8) -0.0030(7)
C11 0.0416(9) 0.0492(10) 0.0575(11) 0.0014(8) 0.0011(8) -0.0136(7)
C12 0.0535(10) 0.0683(12) 0.0434(10) -0.0023(9) 0.0083(8) -0.0182(9)
C13 0.0428(9) 0.0592(11) 0.0521(10) -0.0131(8) 0.0115(7) -0.0072(8)
C14 0.0687(12) 0.0474(11) 0.0788(14) 0.0105(10) -0.0055(10) -0.0153(9)
C15 0.0561(10) 0.0411(9) 0.0468(9) 0.0036(7) 0.0065(8) -0.0022(7)
C16 0.0490(9) 0.0412(9) 0.0615(11) 0.0022(8) 0.0009(8) 0.0032(7)
C17 0.0508(9) 0.0482(10) 0.0603(11) 0.0006(8) 0.0029(8) -0.0016(8)
C18 0.0459(9) 0.0691(13) 0.0529(11) 0.0148(9) 0.0094(8) 0.0045(8)
C19 0.0608(11) 0.0573(12) 0.0661(12) 0.0227(10) 0.0198(9) 0.0188(9)
C20 0.0710(12) 0.0399(9) 0.0557(11) 0.0090(8) 0.0182(9) 0.0040(8)
C21 0.0485(9) 0.0435(9) 0.0268(7) -0.0024(6) 0.0048(6) -0.0027(7)
C22 0.0617(11) 0.0423(9) 0.0539(11) 0.0097(8) -0.0064(8) 0.0018(8)
C23 0.0682(11) 0.0421(9) 0.0571(11) 0.0121(8) -0.0031(9) -0.0116(8)
C24 0.0517(9) 0.0466(9) 0.0322(8) 0.0039(7) 0.0060(7) -0.0047(7)
C25 0.0542(10) 0.0417(9) 0.0530(10) 0.0051(8) 0.0004(8) 0.0033(7)
C26 0.0606(10) 0.0365(8) 0.0490(10) 0.0032(7) 0.0014(8) -0.0053(7)
C27 0.0540(10) 0.0660(12) 0.0497(10) 0.0148(9) 0.0072(8) -0.0124(9)
C28 0.0434(8) 0.0437(9) 0.0411(9) 0.0010(7) 0.0061(7) -0.0086(7)
C29 0.0480(9) 0.0537(10) 0.0449(9) -0.0076(8) 0.0161(7) -0.0038(7)
C30 0.0407(8) 0.0508(10) 0.0524(10) -0.0063(8) 0.0091(7) 0.0070(7)
C31 0.0430(8) 0.0353(8) 0.0416(8) -0.0035(6) 0.0042(7) -0.0017(6)
C32 0.0430(8) 0.0504(10) 0.0417(9) 0.0010(7) 0.0126(7) 0.0005(7)
C33 0.0375(8) 0.0498(10) 0.0502(10) 0.0043(7) 0.0084(7) 0.0033(7)

loop_
_atom_type_symbol
_atom_type_description
_atom_type_scat_dispersion_real
_atom_type_scat_dispersion_imag
_atom_type_scat_source
C C 0.0033 0.0016 'International Tables Vol C Tables 4.2.6.8 and 6.1.1.4'
H H 0.0000 0.0000 'International Tables Vol C Tables 4.2.6.8 and 6.1.1.4'
N N 0.0061 0.0033 'International Tables Vol C Tables 4.2.6.8 and 6.1.1.4'
O O 0.0106 0.0060 'International Tables Vol C Tables 4.2.6.8 and 6.1.1.4'
S S 0.1246 0.1234 'International Tables Vol C Tables 4.2.6.8 and 6.1.1.4'

loop_
_geom_angle_atom_site_label_1
_geom_angle_atom_site_label_2
_geom_angle_atom_site_label_3
_geom_angle
O5 S1 O6 112.64(11)
O5 S1 O4 111.81(8)
O6 S1 O4 111.79(8)
O5 S1 C1 106.97(8)
O6 S1 C1 106.12(8)
O4 S1 C1 107.04(10)
C4 O1 H1A 109.5
C2 C1 C6 119.75(13)
C2 C1 S1 119.46(12)
C6 C1 S1 120.53(12)
C1 C2 C3 120.80(14)
C1 C2 H2A 119.6
C3 C2 H2A 119.6
C2 C3 C4 118.80(14)
C2 C3 C7 120.40(14)
C4 C3 C7 120.74(13)
O1 C4 C5 118.85(14)
O1 C4 C3 121.09(14)
C5 C4 C3 120.06(13)
C6 C5 C4 120.23(15)
C6 C5 H5B 119.9
C4 C5 H5B 119.9
C5 C6 C1 120.18(15)
C5 C6 H6B 119.9
C1 C6 H6B 119.9
O3 C7 O2 123.61(15)
O3 C7 C3 119.78(14)
O2 C7 C3 116.58(14)
C8 N1 H1N1 113.2
C8 N1 H2N1 112.5
H1N1 N1 H2N1 108.3
C8 N1 H3N1 109.0
H1N1 N1 H3N1 105.5
H2N1 N1 H3N1 108.0
C18 N2 H1N2 120.2
C18 N2 H2N2 122.3
H1N2 N2 H2N2 117.5
C21 N3 H1N3 111.9
C21 N3 H2N3 109.7
H1N3 N3 H2N3 107.6
C21 N3 H3N3 108.4
H1N3 N3 H3N3 110.1
H2N3 N3 H3N3 109.1
C31 N4 H1N4 114.1
C31 N4 H2N4 108.6
H1N4 N4 H2N4 111.9
C9 C8 C13 121.01(17)
C9 C8 N1 119.71(16)
C13 C8 N1 119.27(15)
C8 C9 C10 118.75(17)
C8 C9 H9A 120.6
C10 C9 H9A 120.6
C9 C10 C11 121.83(17)
C9 C10 H10A 119.1
C11 C10 H10A 119.1
C10 C11 C12 117.65(17)
C10 C11 C14 121.80(18)
C12 C11 C14 120.55(19)
C13 C12 C11 121.54(18)
C13 C12 H12A 119.2
C11 C12 H12A 119.2
C12 C13 C8 119.20(17)
C12 C13 H13A 120.4
C8 C13 H13A 120.4
C11 C14 C15 114.96(15)
C11 C14 H14A 108.5
C15 C14 H14A 108.5
C11 C14 H14B 108.5
C15 C14 H14B 108.5
H14A C14 H14B 107.5
C16 C15 C20 116.37(17)
C16 C15 C14 123.31(16)
C20 C15 C14 120.31(17)
C15 C16 C17 121.97(16)
C15 C16 H16A 119.0
C17 C16 H16A 119.0
C18 C17 C16 121.21(18)
C18 C17 H17A 119.4
C16 C17 H17A 119.4
C17 C18 N2 120.0(2)
C17 C18 C19 117.24(18)
N2 C18 C19 122.78(18)
C20 C19 C18 121.08(17)
C20 C19 H19A 119.5
C18 C19 H19A 119.5
C19 C20 C15 122.12(18)
C19 C20 H20A 118.9
C15 C20 H20A 118.9
C22 C21 C26 120.06(16)
C22 C21 N3 119.62(15)
C26 C21 N3 120.31(15)
C21 C22 C23 119.33(16)
C21 C22 H22A 120.3
C23 C22 H22A 120.3
C24 C23 C22 122.08(17)
C24 C23 H23A 119.0
C22 C23 H23A 119.0
C23 C24 C25 117.11(17)
C23 C24 C27 120.85(16)
C25 C24 C27 121.99(16)
C26 C25 C24 121.64(16)
C26 C25 H25A 119.2
C24 C25 H25A 119.2
C21 C26 C25 119.78(16)
C21 C26 H26A 120.1
C25 C26 H26A 120.1
C24 C27 C28 116.43(14)
C24 C27 H27A 108.2
C28 C27 H27A 108.2
C24 C27 H27B 108.2
C28 C27 H27B 108.2
H27A C27 H27B 107.3
C29 C28 C33 117.22(15)
C29 C28 C27 121.91(15)
C33 C28 C27 120.82(16)
C28 C29 C30 121.65(16)
C28 C29 H29A 119.2
C30 C29 H29A 119.2
C31 C30 C29 120.46(16)
C31 C30 H30A 119.8
C29 C30 H30A 119.8
C30 C31 C32 118.54(15)
C30 C31 N4 121.31(16)
C32 C31 N4 120.04(15)
C31 C32 C33 120.31(15)
C31 C32 H32A 119.8
C33 C32 H32A 119.8
C28 C33 C32 121.81(16)
C28 C33 H33A 119.1
C32 C33 H33A 119.1

loop_
_geom_bond_atom_site_label_1
_geom_bond_atom_site_label_2
_geom_bond_distance
S1 O5 1.4474(17)
S1 O6 1.4481(16)
S1 O4 1.4537(16)
S1 C1 1.7704(19)
O1 C4 1.3525(19)
O1 H1A 0.8200
O2 C7 1.284(2)
O3 C7 1.239(2)
C1 C2 1.390(2)
C1 C6 1.394(2)
C2 C3 1.391(2)
C2 H2A 0.9300
C3 C4 1.404(2)
C3 C7 1.504(2)
C4 C5 1.398(2)
C5 C6 1.374(2)
C5 H5B 0.9300
C6 H6B 0.9300
N1 C8 1.464(2)
N1 H1N1 0.9151
N1 H2N1 0.9147
N1 H3N1 0.8847
N2 C18 1.386(3)
N2 H1N2 0.9962
N2 H2N2 0.9052
N3 C21 1.461(2)
N3 H1N3 0.9538
N3 H2N3 0.9264
N3 H3N3 0.8380
N4 C31 1.423(2)
N4 H1N4 0.9372
N4 H2N4 0.9301
C8 C9 1.377(2)
C8 C13 1.383(3)
C9 C10 1.385(3)
C9 H9A 0.9300
C10 C11 1.387(3)
C10 H10A 0.9300
C11 C12 1.392(3)
C11 C14 1.508(3)
C12 C13 1.377(3)
C12 H12A 0.9300
C13 H13A 0.9300
C14 C15 1.522(3)
C14 H14A 0.9700
C14 H14B 0.9700
C15 C16 1.385(3)
C15 C20 1.391(3)
C16 C17 1.386(3)
C16 H16A 0.9300
C17 C18 1.384(3)
C17 H17A 0.9300
C18 C19 1.392(3)
C19 C20 1.378(3)
C19 H19A 0.9300
C20 H20A 0.9300
C21 C22 1.372(3)
C21 C26 1.374(2)
C22 C23 1.388(3)
C22 H22A 0.9300
C23 C24 1.379(3)
C23 H23A 0.9300
C24 C25 1.385(3)
C24 C27 1.512(3)
C25 C26 1.383(3)
C25 H25A 0.9300
C26 H26A 0.9300
C27 C28 1.524(3)
C27 H27A 0.9700
C27 H27B 0.9700
C28 C29 1.385(3)
C28 C33 1.388(2)
C29 C30 1.390(3)
C29 H29A 0.9300
C30 C31 1.386(2)
C30 H30A 0.9300
C31 C32 1.387(2)
C32 C33 1.389(2)
C32 H32A 0.9300
C33 H33A 0.9300

loop_
_geom_torsion_atom_site_label_1
_geom_torsion_atom_site_label_2
_geom_torsion_atom_site_label_3
_geom_torsion_atom_site_label_4
_geom_torsion
O5 S1 C1 C2 -46.12(14)
O6 S1 C1 C2 74.36(14)
O4 S1 C1 C2 -166.11(11)
O5 S1 C1 C6 139.70(13)
O6 S1 C1 C6 -99.82(15)
O4 S1 C1 C6 19.71(15)
C6 C1 C2 C3 3.1(2)
S1 C1 C2 C3 -171.10(11)
C1 C2 C3 C4 -0.2(2)
C1 C2 C3 C7 176.91(13)
C2 C3 C4 O1 176.26(13)
C7 C3 C4 O1 -0.8(2)
C2 C3 C4 C5 -3.5(2)
C7 C3 C4 C5 179.38(14)
O1 C4 C5 C6 -175.45(15)
C3 C4 C5 C6 4.3(2)
C4 C5 C6 C1 -1.4(3)
C2 C1 C6 C5 -2.3(2)
S1 C1 C6 C5 171.82(13)
C2 C3 C7 O3 6.1(2)
C4 C3 C7 O3 -176.82(14)
C2 C3 C7 O2 -171.78(13)
C4 C3 C7 O2 5.3(2)
C13 C8 C9 C10 -1.3(2)
N1 C8 C9 C10 179.12(14)
C8 C9 C10 C11 0.1(2)
C9 C10 C11 C12 1.1(2)
C9 C10 C11 C14 -177.83(15)
C10 C11 C12 C13 -1.2(2)
C14 C11 C12 C13 177.80(16)
C11 C12 C13 C8 0.0(2)
C9 C8 C13 C12 1.3(2)
N1 C8 C13 C12 -179.15(14)
C10 C11 C14 C15 100.5(2)
C12 C11 C14 C15 -78.4(2)
C11 C14 C15 C16 15.7(3)
C11 C14 C15 C20 -165.42(18)
C20 C15 C16 C17 -0.6(3)
C14 C15 C16 C17 178.35(18)
C15 C16 C17 C18 0.2(3)
C16 C17 C18 N2 179.2(2)
C16 C17 C18 C19 0.6(3)
C17 C18 C19 C20 -1.0(3)
N2 C18 C19 C20 -179.6(2)
C18 C19 C20 C15 0.6(3)
C16 C15 C20 C19 0.2(3)
C14 C15 C20 C19 -178.78(18)
C26 C21 C22 C23 -0.5(3)
N3 C21 C22 C23 178.52(16)
C21 C22 C23 C24 0.6(3)
C22 C23 C24 C25 -0.1(3)
C22 C23 C24 C27 -177.63(18)
C23 C24 C25 C26 -0.7(3)
C27 C24 C25 C26 176.86(17)
C22 C21 C26 C25 -0.2(3)
N3 C21 C26 C25 -179.22(15)
C24 C25 C26 C21 0.8(3)
C23 C24 C27 C28 -140.84(18)
C25 C24 C27 C28 41.7(3)
C24 C27 C28 C29 -135.32(18)
C24 C27 C28 C33 47.4(2)
C33 C28 C29 C30 0.6(2)
C27 C28 C29 C30 -176.83(16)
C28 C29 C30 C31 0.3(3)
C29 C30 C31 C32 -0.9(2)
C29 C30 C31 N4 175.13(15)
C30 C31 C32 C33 0.7(2)
N4 C31 C32 C33 -175.35(15)
C29 C28 C33 C32 -0.7(2)
C27 C28 C33 C32 176.68(16)
C31 C32 C33 C28 0.1(3)
